data_4503215
loop_
_publ_author_name
'Barsky, Inna'
'Bernstein, Joel'
'Stephens, Peter W.'
'Stone, Kevin H.'
'Cheung, Eugene'
'Hickey, Magali B.'
'Henck, Jan-Olav'

_publ_section_title
;
 Disappearing and Reappearing Polymorphism inp-Methylchalcone
;
_journal_issue 1
_journal_name_full 'Crystal Growth &amp; Design'
_journal_page_first 63
_journal_paper_doi 10.1021/cg7007733
_journal_volume 8
_journal_year 2008
_chemical_formula_sum 'C16 H14 O'
_chemical_formula_weight 222.27
_chemical_name_systematic
; 
 ? 
;
_space_group_IT_number 15
_symmetry_space_group_name_Hall '-C 2yc'
_symmetry_space_group_name_H-M 'C 1 2/c 1'
_atom_sites_solution_hydrogens geom
_atom_sites_solution_primary direct
_atom_sites_solution_secondary difmap
_audit_creation_method SHELXL-97
_cell_angle_alpha 90.00
_cell_angle_beta 101.8070(10)
_cell_angle_gamma 90.00
_cell_formula_units_Z 8
_cell_length_a 26.2365(9)
_cell_length_b 5.8236(2)
_cell_length_c 15.5412(5)
_cell_measurement_temperature 100(2)
_cell_volume 2324.31(14)
_computing_structure_refinement 'SHELXL-97 (Sheldrick, 1997)'
_computing_structure_solution 'SHELXS-97 (Sheldrick, 1990)'
_diffrn_ambient_temperature 100(2)
_diffrn_measured_fraction_theta_full 0.985
_diffrn_measured_fraction_theta_max 0.985
_diffrn_radiation_monochromator graphite
_diffrn_radiation_source 'fine-focus sealed tube'
_diffrn_radiation_type MoK\a
_diffrn_radiation_wavelength 0.71069
_diffrn_reflns_av_R_equivalents 0.0227
_diffrn_reflns_av_sigmaI/netI 0.0286
_diffrn_reflns_limit_h_max 26
_diffrn_reflns_limit_h_min -27
_diffrn_reflns_limit_k_max 5
_diffrn_reflns_limit_k_min -5
_diffrn_reflns_limit_l_max 13
_diffrn_reflns_limit_l_min -16
_diffrn_reflns_number 3511
_diffrn_reflns_theta_full 21.82
_diffrn_reflns_theta_max 21.82
_diffrn_reflns_theta_min 1.59
_exptl_absorpt_coefficient_mu 0.078
_exptl_crystal_density_diffrn 1.270
_exptl_crystal_density_method 'not measured'
_exptl_crystal_F_000 944
_refine_diff_density_max 0.228
_refine_diff_density_min -0.210
_refine_diff_density_rms 0.034
_refine_ls_extinction_coef 0.0043(11)
_refine_ls_extinction_expression Fc^*^=kFc[1+0.001xFc^2^\l^3^/sin(2\q)]^-1/4^
_refine_ls_extinction_method SHELXL
_refine_ls_goodness_of_fit_ref 1.010
_refine_ls_hydrogen_treatment mixed
_refine_ls_matrix_type full
_refine_ls_number_parameters 156
_refine_ls_number_reflns 1373
_refine_ls_number_restraints 0
_refine_ls_restrained_S_all 1.010
_refine_ls_R_factor_all 0.0414
_refine_ls_R_factor_gt 0.0331
_refine_ls_shift/su_max 0.002
_refine_ls_shift/su_mean 0.000
_refine_ls_structure_factor_coef Fsqd
_refine_ls_weighting_details 'calc w=1/[\s^2^(Fo^2^)+(0.0561P)^2^+1.3238P] where P=(Fo^2^+2Fc^2^)/3'
_refine_ls_weighting_scheme calc
_refine_ls_wR_factor_gt 0.0856
_refine_ls_wR_factor_ref 0.0922
_reflns_number_gt 1168
_reflns_number_total 1373
_reflns_threshold_expression >2sigma(I)
_cod_data_source_file cg7007733-file003.cif
_cod_data_source_block c2c
_cod_database_code 4503215

loop_
_symmetry_equiv_pos_as_xyz
'x, y, z'
'-x, y, -z+1/2'
'x+1/2, y+1/2, z'
'-x+1/2, y+1/2, -z+1/2'
'-x, -y, -z'
'x, -y, z-1/2'
'-x+1/2, -y+1/2, -z'
'x+1/2, -y+1/2, z-1/2'

loop_
_atom_site_label
_atom_site_type_symbol
_atom_site_fract_x
_atom_site_fract_y
_atom_site_fract_z
_atom_site_U_iso_or_equiv
_atom_site_adp_type
_atom_site_occupancy
_atom_site_symmetry_multiplicity
_atom_site_calc_flag
_atom_site_refinement_flags
C1 C 0.65523(6) -0.1532(3) 0.31303(11) 0.0223(5) Uani 1 1 d .
H1 H 0.6293 -0.0377 0.3092 0.027 Uiso 1 1 calc R
C2 C 0.70347(7) -0.1224(3) 0.36843(12) 0.0255(5) Uani 1 1 d .
H2 H 0.7103 0.0130 0.4030 0.031 Uiso 1 1 calc R
C3 C 0.74158(7) -0.2890(3) 0.37336(12) 0.0242(5) Uani 1 1 d .
H3 H 0.7745 -0.2681 0.4115 0.029 Uiso 1 1 calc R
C4 C 0.73190(6) -0.4857(3) 0.32284(11) 0.0239(5) Uani 1 1 d .
H4 H 0.7583 -0.5983 0.3251 0.029 Uiso 1 1 calc R
C5 C 0.68360(7) -0.5175(3) 0.26903(11) 0.0219(5) Uani 1 1 d .
H5 H 0.6768 -0.6546 0.2355 0.026 Uiso 1 1 calc R
C6 C 0.64470(6) -0.3524(3) 0.26302(11) 0.0187(5) Uani 1 1 d .
C7 C 0.59288(6) -0.4005(3) 0.20376(11) 0.0204(5) Uani 1 1 d .
C8 C 0.55450(6) -0.2157(3) 0.17998(11) 0.0212(5) Uani 1 1 d .
H8 H 0.5603 -0.0713 0.2088 0.025 Uiso 1 1 calc R
C9 C 0.51161(6) -0.2487(3) 0.11827(11) 0.0203(5) Uani 1 1 d .
H9 H 0.5081 -0.3965 0.0918 0.024 Uiso 1 1 calc R
C10 C 0.46940(6) -0.0873(3) 0.08608(11) 0.0190(5) Uani 1 1 d .
C11 C 0.46547(6) 0.1287(3) 0.12401(11) 0.0203(5) Uani 1 1 d .
H11 H 0.4919 0.1781 0.1716 0.024 Uiso 1 1 calc R
C12 C 0.42355(6) 0.2705(3) 0.09288(11) 0.0208(5) Uani 1 1 d .
H12 H 0.4213 0.4144 0.1206 0.025 Uiso 1 1 calc R
C13 C 0.38444(6) 0.2075(3) 0.02167(11) 0.0201(5) Uani 1 1 d .
C14 C 0.38918(6) -0.0034(3) -0.01749(11) 0.0210(5) Uani 1 1 d .
H14 H 0.3636 -0.0489 -0.0671 0.025 Uiso 1 1 calc R
C15 C 0.43046(6) -0.1488(3) 0.01432(11) 0.0205(5) Uani 1 1 d .
H15 H 0.4323 -0.2933 -0.0132 0.025 Uiso 1 1 calc R
C16 C 0.33932(6) 0.3655(3) -0.01224(12) 0.0258(5) Uani 1 1 d .
H16A H 0.3397 0.4932 0.0290 0.031 Uiso 0.50 1 calc PR
H16B H 0.3066 0.2803 -0.0179 0.031 Uiso 0.50 1 calc PR
H16C H 0.3424 0.4259 -0.0698 0.031 Uiso 0.50 1 calc PR
H16D H 0.3194 0.3064 -0.0681 0.031 Uiso 0.50 1 calc PR
H16E H 0.3525 0.5193 -0.0213 0.031 Uiso 0.50 1 calc PR
H16F H 0.3167 0.3737 0.0307 0.031 Uiso 0.50 1 calc PR
O1 O 0.58386(4) -0.5968(2) 0.17535(8) 0.0298(4) Uani 1 1 d .

loop_
_atom_site_aniso_label
_atom_site_aniso_U_11
_atom_site_aniso_U_22
_atom_site_aniso_U_33
_atom_site_aniso_U_23
_atom_site_aniso_U_13
_atom_site_aniso_U_12
C1 0.0178(10) 0.0219(12) 0.0277(10) -0.0017(9) 0.0060(8) 0.0015(8)
C2 0.0232(10) 0.0227(12) 0.0303(11) -0.0078(9) 0.0050(8) -0.0042(9)
C3 0.0170(10) 0.0283(12) 0.0262(10) 0.0008(9) 0.0022(8) -0.0036(9)
C4 0.0195(10) 0.0243(12) 0.0277(11) 0.0007(9) 0.0041(8) 0.0040(8)
C5 0.0242(10) 0.0178(11) 0.0237(10) -0.0029(9) 0.0053(8) -0.0011(8)
C6 0.0174(9) 0.0189(11) 0.0211(10) 0.0003(8) 0.0070(7) -0.0010(8)
C7 0.0208(10) 0.0204(12) 0.0213(10) -0.0024(9) 0.0074(8) -0.0023(9)
C8 0.0205(10) 0.0207(11) 0.0233(10) -0.0035(8) 0.0067(8) -0.0013(8)
C9 0.0196(10) 0.0193(11) 0.0234(10) -0.0007(8) 0.0074(8) -0.0029(8)
C10 0.0172(10) 0.0209(12) 0.0204(10) 0.0021(9) 0.0073(8) -0.0042(8)
C11 0.0174(10) 0.0243(12) 0.0185(10) 0.0012(9) 0.0021(8) -0.0048(8)
C12 0.0231(10) 0.0181(11) 0.0224(10) 0.0011(8) 0.0074(8) -0.0023(8)
C13 0.0181(10) 0.0216(12) 0.0223(10) 0.0043(9) 0.0077(8) -0.0027(8)
C14 0.0176(10) 0.0249(12) 0.0195(10) 0.0011(9) 0.0014(8) -0.0051(8)
C15 0.0208(10) 0.0203(12) 0.0214(10) -0.0006(8) 0.0064(8) -0.0037(8)
C16 0.0224(10) 0.0265(12) 0.0285(11) 0.0034(9) 0.0047(8) -0.0010(8)
O1 0.0248(7) 0.0233(9) 0.0378(8) -0.0075(7) -0.0016(6) -0.0009(6)

loop_
_atom_type_symbol
_atom_type_description
_atom_type_scat_dispersion_real
_atom_type_scat_dispersion_imag
_atom_type_scat_source
C C 0.0033 0.0016 'International Tables Vol C Tables 4.2.6.8 and 6.1.1.4'
H H 0.0000 0.0000 'International Tables Vol C Tables 4.2.6.8 and 6.1.1.4'
O O 0.0106 0.0060 'International Tables Vol C Tables 4.2.6.8 and 6.1.1.4'

loop_
_geom_angle_atom_site_label_1
_geom_angle_atom_site_label_2
_geom_angle_atom_site_label_3
_geom_angle
C2 C1 C6 120.34(16)
C2 C1 H1 119.8
C6 C1 H1 119.8
C3 C2 C1 120.02(17)
C3 C2 H2 120.0
C1 C2 H2 120.0
C4 C3 C2 120.18(16)
C4 C3 H3 119.9
C2 C3 H3 119.9
C5 C4 C3 119.63(17)
C5 C4 H4 120.2
C3 C4 H4 120.2
C4 C5 C6 121.18(17)
C4 C5 H5 119.4
C6 C5 H5 119.4
C5 C6 C1 118.64(15)
C5 C6 C7 118.08(16)
C1 C6 C7 123.27(15)
O1 C7 C8 121.25(16)
O1 C7 C6 118.45(16)
C8 C7 C6 120.30(16)
C9 C8 C7 120.59(17)
C9 C8 H8 119.7
C7 C8 H8 119.7
C8 C9 C10 128.45(17)
C8 C9 H9 115.8
C10 C9 H9 115.8
C15 C10 C11 117.47(16)
C15 C10 C9 119.22(16)
C11 C10 C9 123.32(15)
C12 C11 C10 120.71(16)
C12 C11 H11 119.6
C10 C11 H11 119.6
C11 C12 C13 121.63(17)
C11 C12 H12 119.2
C13 C12 H12 119.2
C14 C13 C12 117.59(16)
C14 C13 C16 121.45(15)
C12 C13 C16 120.96(17)
C15 C14 C13 121.24(16)
C15 C14 H14 119.4
C13 C14 H14 119.4
C14 C15 C10 121.32(17)
C14 C15 H15 119.3
C10 C15 H15 119.3
C13 C16 H16A 109.5
C13 C16 H16B 109.5
H16A C16 H16B 109.5
C13 C16 H16C 109.5
H16A C16 H16C 109.5
H16B C16 H16C 109.5
C13 C16 H16D 109.5
H16A C16 H16D 141.1
H16B C16 H16D 56.3
H16C C16 H16D 56.3
C13 C16 H16E 109.5
H16A C16 H16E 56.3
H16B C16 H16E 141.1
H16C C16 H16E 56.3
H16D C16 H16E 109.5
C13 C16 H16F 109.5
H16A C16 H16F 56.3
H16B C16 H16F 56.3
H16C C16 H16F 141.1
H16D C16 H16F 109.5
H16E C16 H16F 109.5

loop_
_geom_bond_atom_site_label_1
_geom_bond_atom_site_label_2
_geom_bond_distance
C1 C2 1.389(2)
C1 C6 1.392(2)
C1 H1 0.9500
C2 C3 1.384(3)
C2 H2 0.9500
C3 C4 1.383(3)
C3 H3 0.9500
C4 C5 1.380(2)
C4 H4 0.9500
C5 C6 1.392(2)
C5 H5 0.9500
C6 C7 1.504(2)
C7 O1 1.230(2)
C7 C8 1.469(3)
C8 C9 1.335(2)
C8 H8 0.9500
C9 C10 1.461(2)
C9 H9 0.9500
C10 C15 1.396(2)
C10 C11 1.402(3)
C11 C12 1.381(2)
C11 H11 0.9500
C12 C13 1.395(2)
C12 H12 0.9500
C13 C14 1.388(3)
C13 C16 1.507(2)
C14 C15 1.384(2)
C14 H14 0.9500
C15 H15 0.9500
C16 H16A 0.9800
C16 H16B 0.9800
C16 H16C 0.9800
C16 H16D 0.9800
C16 H16E 0.9800
C16 H16F 0.9800

loop_
_geom_torsion_atom_site_label_1
_geom_torsion_atom_site_label_2
_geom_torsion_atom_site_label_3
_geom_torsion_atom_site_label_4
_geom_torsion
C6 C1 C2 C3 0.8(3)
C1 C2 C3 C4 0.4(3)
C2 C3 C4 C5 -1.5(3)
C3 C4 C5 C6 1.5(3)
C4 C5 C6 C1 -0.4(3)
C4 C5 C6 C7 -179.31(15)
C2 C1 C6 C5 -0.8(3)
C2 C1 C6 C7 178.10(15)
C5 C6 C7 O1 12.5(2)
C1 C6 C7 O1 -166.38(16)
C5 C6 C7 C8 -166.81(15)
C1 C6 C7 C8 14.3(2)
O1 C7 C8 C9 -8.5(3)
C6 C7 C8 C9 170.74(15)
C7 C8 C9 C10 179.94(15)
C8 C9 C10 C15 173.38(17)
C8 C9 C10 C11 -7.1(3)
C15 C10 C11 C12 2.1(2)
C9 C10 C11 C12 -177.43(15)
C10 C11 C12 C13 -1.6(2)
C11 C12 C13 C14 -0.3(2)
C11 C12 C13 C16 -179.19(15)
C12 C13 C14 C15 1.6(2)
C16 C13 C14 C15 -179.46(15)
C13 C14 C15 C10 -1.1(3)
C11 C10 C15 C14 -0.8(2)
C9 C10 C15 C14 178.78(15)
